data_4340678
loop_
_publ_author_name
'Mullane, Kimberly C.'
'Lewis, Andrew J.'
'Yin, Haolin'
'Carroll, Patrick J.'
'Schelter, Eric J.'

_publ_section_title
;
 Anomalous one-electron processes in the chemistry of uranium nitrogen
 multiple bonds.
;
_journal_issue 17
_journal_name_full 'Inorganic chemistry'
_journal_page_first 9129
_journal_page_last 9139
_journal_paper_doi 10.1021/ic501149u
_journal_volume 53
_journal_year 2014
_chemical_formula_sum 'C36 H36 F20 N4 Si4 U'
_chemical_formula_weight 1255.08
_space_group_IT_number 2
_symmetry_cell_setting triclinic
_symmetry_Int_Tables_number 2
_symmetry_space_group_name_Hall '-P 1'
_symmetry_space_group_name_H-M 'P -1'
_atom_sites_solution_hydrogens geom
_atom_sites_solution_primary direct
_audit_creation_method SHELXL-97
_cell_angle_alpha 85.768(10)
_cell_angle_beta 76.166(11)
_cell_angle_gamma 68.348(10)
_cell_formula_units_Z 2
_cell_length_a 10.571(3)
_cell_length_b 12.385(3)
_cell_length_c 19.357(5)
_cell_measurement_temperature 143(1)
_cell_volume 2286.8(11)
_computing_data_collection 'Bruker APEX2'
_computing_data_reduction 'Bruker SAINT'
_computing_structure_refinement 'SHELXL-97 (Sheldrick, 2008)'
_computing_structure_solution 'SHELXS-97 (Sheldrick, 2008)'
_diffrn_ambient_temperature 143(1)
_diffrn_measured_fraction_theta_full 0.977
_diffrn_measured_fraction_theta_max 0.977
_diffrn_measurement_device 'CCD Area Detector'
_diffrn_measurement_device_type 'Bruker APEXII'
_diffrn_measurement_method 'phi and omega scans'
_diffrn_radiation_monochromator graphite
_diffrn_radiation_source 'sealed tube'
_diffrn_radiation_type MoK\a
_diffrn_radiation_wavelength 0.71073
_diffrn_reflns_av_R_equivalents 0.0380
_diffrn_reflns_av_sigmaI/netI 0.0299
_diffrn_reflns_limit_h_max 13
_diffrn_reflns_limit_h_min -13
_diffrn_reflns_limit_k_max 16
_diffrn_reflns_limit_k_min -15
_diffrn_reflns_limit_l_max 25
_diffrn_reflns_limit_l_min 0
_diffrn_reflns_number 92946
_diffrn_reflns_theta_full 27.47
_diffrn_reflns_theta_max 27.47
_diffrn_reflns_theta_min 2.06
_exptl_absorpt_coefficient_mu 3.768
_exptl_absorpt_correction_T_max 0.7456
_exptl_absorpt_correction_T_min 0.5242
_exptl_absorpt_correction_type multi-scan
_exptl_absorpt_process_details '(SADABS; Sheldrick, 2007)'
_exptl_crystal_density_diffrn 1.823
_exptl_crystal_density_method 'not measured'
_exptl_crystal_F_000 1216
_exptl_crystal_size_max 0.50
_exptl_crystal_size_mid 0.20
_exptl_crystal_size_min 0.10
_refine_diff_density_max 1.987
_refine_diff_density_min -1.281
_refine_diff_density_rms 0.184
_refine_ls_extinction_method none
_refine_ls_goodness_of_fit_ref 1.301
_refine_ls_hydrogen_treatment constr
_refine_ls_matrix_type full
_refine_ls_number_parameters 600
_refine_ls_number_reflns 10248
_refine_ls_number_restraints 0
_refine_ls_restrained_S_all 1.301
_refine_ls_R_factor_all 0.0372
_refine_ls_R_factor_gt 0.0304
_refine_ls_shift/su_max 0.001
_refine_ls_shift/su_mean 0.000
_refine_ls_structure_factor_coef Fsqd
_refine_ls_weighting_details 'calc w=1/[\s^2^(Fo^2^)+(0.0339P)^2^+5.6699P] where P=(Fo^2^+2Fc^2^)/3'
_refine_ls_weighting_scheme calc
_refine_ls_wR_factor_gt 0.0923
_refine_ls_wR_factor_ref 0.0974
_reflns_number_gt 9549
_reflns_number_total 10248
_reflns_threshold_expression >2sigma(I)
_cod_data_source_file ic501149u_si_002.cif
_cod_data_source_block 8
_cod_depositor_comments
;
The following automatic conversions were performed:
'_atom_site_symetry_multiplicity' tag replaced with
'_atom_site_symmetry_multiplicity'.

Automatic conversion script
Id: cif_correct_tags 1440 2010-10-19 06:21:57Z saulius 

 Adding full bibliography for 4340671--4340680.cif.
;
_cod_original_cell_volume 2286.8(10)
_cod_original_sg_symbol_H-M 'P -1       '
_cod_database_code 4340678

loop_
_symmetry_equiv_pos_as_xyz
'x, y, z'
'-x, -y, -z'

loop_
_atom_site_label
_atom_site_type_symbol
_atom_site_fract_x
_atom_site_fract_y
_atom_site_fract_z
_atom_site_U_iso_or_equiv
_atom_site_adp_type
_atom_site_occupancy
_atom_site_symmetry_multiplicity
_atom_site_calc_flag
_atom_site_refinement_flags
U1 U 0.223469(19) 0.245954(18) 0.747827(11) 0.02037(6) Uani 1 1 d .
N1 N 0.3348(5) 0.3323(4) 0.6593(3) 0.0241(10) Uani 1 1 d .
N2 N 0.0326(5) 0.3962(4) 0.8013(3) 0.0249(10) Uani 1 1 d .
N3 N 0.3325(5) 0.1627(4) 0.8375(2) 0.0253(10) Uani 1 1 d .
N4 N 0.2271(5) 0.0905(4) 0.6915(3) 0.0237(10) Uani 1 1 d .
Si1 Si 0.51543(18) 0.27457(15) 0.61988(9) 0.0286(4) Uani 1 1 d .
Si2 Si -0.10596(17) 0.35868(15) 0.85422(9) 0.0277(3) Uani 1 1 d .
Si3 Si 0.39943(18) 0.23992(16) 0.88237(9) 0.0286(4) Uani 1 1 d .
Si4 Si 0.11325(18) 0.11825(14) 0.63359(9) 0.0284(3) Uani 1 1 d .
C1 C 0.2681(6) 0.4372(5) 0.6259(3) 0.0263(12) Uani 1 1 d .
C2 C 0.2523(7) 0.5454(5) 0.6504(3) 0.0308(13) Uani 1 1 d .
C3 C 0.1936(7) 0.6479(6) 0.6159(4) 0.0381(16) Uani 1 1 d .
C4 C 0.1473(7) 0.6449(6) 0.5562(4) 0.0393(16) Uani 1 1 d .
C5 C 0.1594(7) 0.5404(6) 0.5302(3) 0.0354(15) Uani 1 1 d .
C6 C 0.2201(7) 0.4381(5) 0.5645(3) 0.0293(12) Uani 1 1 d .
C7 C 0.5974(8) 0.3824(7) 0.6246(4) 0.0465(18) Uani 1 1 d .
H7a H 0.5659 0.4453 0.5932 0.070 Uiso 1 1 calc R
H7b H 0.6972 0.3457 0.6105 0.070 Uiso 1 1 calc R
H7c H 0.5713 0.4119 0.6725 0.070 Uiso 1 1 calc R
C8 C 0.5508(8) 0.2358(6) 0.5241(3) 0.0392(15) Uani 1 1 d .
H8a H 0.5111 0.1791 0.5196 0.059 Uiso 1 1 calc R
H8b H 0.6499 0.2043 0.5049 0.059 Uiso 1 1 calc R
H8c H 0.5096 0.3041 0.4984 0.059 Uiso 1 1 calc R
C9 C 0.5927(8) 0.1445(6) 0.6716(4) 0.0428(17) Uani 1 1 d .
H9a H 0.6035 0.1685 0.7152 0.064 Uiso 1 1 calc R
H9b H 0.6824 0.0969 0.6442 0.064 Uiso 1 1 calc R
H9c H 0.5321 0.1008 0.6822 0.064 Uiso 1 1 calc R
C10 C 0.0020(6) 0.5182(5) 0.7992(3) 0.0273(12) Uani 1 1 d .
C11 C -0.0562(7) 0.5882(6) 0.7463(3) 0.0306(13) Uani 1 1 d .
C12 C -0.0916(7) 0.7071(6) 0.7459(4) 0.0379(15) Uani 1 1 d .
C13 C -0.0720(8) 0.7623(5) 0.7989(4) 0.0389(16) Uani 1 1 d .
C14 C -0.0138(8) 0.6977(6) 0.8520(3) 0.0380(14) Uani 1 1 d .
C15 C 0.0208(7) 0.5777(5) 0.8521(3) 0.0313(12) Uani 1 1 d .
C16 C -0.0538(7) 0.1996(5) 0.8382(3) 0.0315(13) Uani 1 1 d .
H16a H -0.0710 0.1873 0.7935 0.047 Uiso 1 1 calc R
H16b H -0.1074 0.1684 0.8758 0.047 Uiso 1 1 calc R
H16c H 0.0439 0.1613 0.8372 0.047 Uiso 1 1 calc R
C17 C -0.1334(8) 0.3885(6) 0.9503(3) 0.0422(17) Uani 1 1 d .
H17a H -0.0487 0.3465 0.9657 0.063 Uiso 1 1 calc R
H17b H -0.2070 0.3641 0.9770 0.063 Uiso 1 1 calc R
H17c H -0.1587 0.4702 0.9579 0.063 Uiso 1 1 calc R
C18 C -0.2718(7) 0.4383(6) 0.8257(4) 0.0424(16) Uani 1 1 d .
H18a H -0.2922 0.5204 0.8277 0.064 Uiso 1 1 calc R
H18b H -0.3467 0.4202 0.8568 0.064 Uiso 1 1 calc R
H18c H -0.2623 0.4155 0.7778 0.064 Uiso 1 1 calc R
C19 C 0.3479(6) 0.0508(5) 0.8662(3) 0.0267(13) Uani 1 1 d .
C20 C 0.4663(7) -0.0478(6) 0.8424(3) 0.0306(13) Uani 1 1 d .
C21 C 0.4842(8) -0.1552(6) 0.8722(4) 0.0375(15) Uani 1 1 d .
C22 C 0.3827(8) -0.1704(6) 0.9260(4) 0.0409(15) Uani 1 1 d .
C23 C 0.2632(8) -0.0761(7) 0.9511(3) 0.0410(15) Uani 1 1 d .
C24 C 0.2470(7) 0.0320(6) 0.9224(3) 0.0323(13) Uani 1 1 d .
C25 C 0.3876(8) 0.3764(6) 0.8319(4) 0.0380(15) Uani 1 1 d .
H25a H 0.4638 0.3600 0.7907 0.057 Uiso 1 1 calc R
H25b H 0.3924 0.4326 0.8619 0.057 Uiso 1 1 calc R
H25c H 0.3006 0.4068 0.8173 0.057 Uiso 1 1 calc R
C26 C 0.2985(8) 0.2738(6) 0.9767(3) 0.0402(16) Uani 1 1 d .
H26a H 0.2020 0.3180 0.9775 0.060 Uiso 1 1 calc R
H26b H 0.3357 0.3181 0.9992 0.060 Uiso 1 1 calc R
H26c H 0.3060 0.2027 1.0018 0.060 Uiso 1 1 calc R
C27 C 0.5848(7) 0.1556(7) 0.8849(4) 0.0437(17) Uani 1 1 d .
H27a H 0.5912 0.0838 0.9090 0.066 Uiso 1 1 calc R
H27b H 0.6181 0.2000 0.9097 0.066 Uiso 1 1 calc R
H27c H 0.6408 0.1393 0.8372 0.066 Uiso 1 1 calc R
C28 C 0.3126(6) -0.0271(5) 0.6964(3) 0.0260(12) Uani 1 1 d .
C29 C 0.2721(7) -0.1005(5) 0.7480(3) 0.0316(13) Uani 1 1 d .
C30 C 0.3554(9) -0.2167(6) 0.7529(4) 0.0437(18) Uani 1 1 d .
C31 C 0.4823(9) -0.2629(6) 0.7055(4) 0.046(2) Uani 1 1 d .
C32 C 0.5250(8) -0.1946(6) 0.6529(4) 0.0445(17) Uani 1 1 d .
C33 C 0.4406(7) -0.0793(6) 0.6485(3) 0.0352(15) Uani 1 1 d .
C34 C 0.0049(7) 0.2760(5) 0.6462(3) 0.0305(13) Uani 1 1 d .
H34a H -0.0644 0.2881 0.6901 0.046 Uiso 1 1 calc R
H34b H -0.0403 0.3025 0.6073 0.046 Uiso 1 1 calc R
H34c H 0.0638 0.3188 0.6476 0.046 Uiso 1 1 calc R
C35 C 0.2106(8) 0.0837(6) 0.5393(4) 0.0457(18) Uani 1 1 d .
H35a H 0.2752 0.1237 0.5269 0.069 Uiso 1 1 calc R
H35b H 0.1458 0.1083 0.5089 0.069 Uiso 1 1 calc R
H35c H 0.2610 0.0015 0.5336 0.069 Uiso 1 1 calc R
C36 C -0.0034(8) 0.0335(7) 0.6570(5) 0.0492(19) Uani 1 1 d .
H36a H 0.0521 -0.0480 0.6549 0.074 Uiso 1 1 calc R
H36b H -0.0626 0.0500 0.6239 0.074 Uiso 1 1 calc R
H36c H -0.0600 0.0546 0.7042 0.074 Uiso 1 1 calc R
F1 F 0.2966(4) 0.5534(3) 0.7088(2) 0.0367(9) Uani 1 1 d .
F2 F 0.1835(5) 0.7492(3) 0.6414(3) 0.0519(11) Uani 1 1 d .
F3 F 0.0898(5) 0.7435(4) 0.5226(3) 0.0564(12) Uani 1 1 d .
F4 F 0.1170(5) 0.5353(4) 0.4711(2) 0.0511(11) Uani 1 1 d .
F5 F 0.2315(4) 0.3386(3) 0.53627(19) 0.0392(9) Uani 1 1 d .
F6 F -0.0800(4) 0.5377(3) 0.6937(2) 0.0366(9) Uani 1 1 d .
F7 F -0.1476(5) 0.7688(3) 0.6929(2) 0.0508(12) Uani 1 1 d .
F8 F -0.1087(5) 0.8780(3) 0.7989(3) 0.0564(13) Uani 1 1 d .
F9 F 0.0068(5) 0.7504(4) 0.9040(2) 0.0507(11) Uani 1 1 d .
F10 F 0.0738(4) 0.5192(3) 0.90611(19) 0.0405(9) Uani 1 1 d .
F11 F 0.5689(4) -0.0388(3) 0.7885(2) 0.0387(9) Uani 1 1 d .
F12 F 0.6010(5) -0.2471(4) 0.8466(3) 0.0531(12) Uani 1 1 d .
F13 F 0.3991(6) -0.2766(4) 0.9539(3) 0.0609(13) Uani 1 1 d .
F14 F 0.1624(5) -0.0906(5) 1.0041(3) 0.0631(14) Uani 1 1 d .
F15 F 0.1311(4) 0.1217(4) 0.9502(2) 0.0447(10) Uani 1 1 d .
F16 F 0.1494(4) -0.0589(3) 0.7956(2) 0.0402(9) Uani 1 1 d .
F17 F 0.3108(6) -0.2814(4) 0.8047(2) 0.0595(14) Uani 1 1 d .
F18 F 0.5639(6) -0.3746(4) 0.7105(3) 0.0706(16) Uani 1 1 d .
F19 F 0.6480(5) -0.2395(4) 0.6061(3) 0.0636(14) Uani 1 1 d .
F20 F 0.4868(4) -0.0162(4) 0.5958(2) 0.0457(10) Uani 1 1 d .

loop_
_atom_site_aniso_label
_atom_site_aniso_U_11
_atom_site_aniso_U_22
_atom_site_aniso_U_33
_atom_site_aniso_U_23
_atom_site_aniso_U_13
_atom_site_aniso_U_12
U1 0.02000(11) 0.02298(9) 0.01806(9) 0.00344(6) -0.00459(9) -0.00814(9)
N1 0.023(2) 0.026(2) 0.024(2) 0.0018(19) -0.0035(19) -0.012(2)
N2 0.024(2) 0.027(2) 0.023(2) -0.0026(19) -0.0073(19) -0.0060(19)
N3 0.022(2) 0.031(2) 0.021(2) 0.0016(19) -0.0078(19) -0.006(2)
N4 0.024(2) 0.024(2) 0.024(2) 0.0071(19) -0.0091(19) -0.0079(19)
Si1 0.0261(8) 0.0326(9) 0.0252(8) 0.0030(7) -0.0018(6) -0.0115(7)
Si2 0.0230(8) 0.0278(8) 0.0272(8) 0.0000(6) -0.0011(6) -0.0061(6)
Si3 0.0289(8) 0.0346(9) 0.0250(8) 0.0031(7) -0.0104(7) -0.0123(7)
Si4 0.0320(8) 0.0238(8) 0.0290(8) 0.0006(6) -0.0127(7) -0.0064(7)
C1 0.025(3) 0.027(3) 0.025(3) 0.005(2) -0.002(2) -0.011(2)
C2 0.031(3) 0.031(3) 0.029(3) 0.004(2) -0.005(3) -0.012(3)
C3 0.043(4) 0.026(3) 0.044(4) 0.007(3) -0.005(3) -0.015(3)
C4 0.035(3) 0.039(3) 0.038(3) 0.019(3) -0.008(3) -0.010(3)
C5 0.034(3) 0.049(4) 0.028(3) 0.014(3) -0.010(2) -0.020(3)
C6 0.028(3) 0.037(3) 0.024(3) 0.003(2) -0.005(2) -0.015(3)
C7 0.039(4) 0.058(5) 0.047(4) 0.000(3) 0.000(3) -0.028(4)
C8 0.040(4) 0.040(4) 0.031(3) 0.000(3) 0.001(3) -0.011(3)
C9 0.041(4) 0.041(4) 0.037(4) 0.005(3) -0.009(3) -0.005(3)
C10 0.024(3) 0.029(3) 0.026(3) -0.001(2) -0.001(2) -0.010(2)
C11 0.028(3) 0.039(3) 0.026(3) 0.001(2) -0.004(2) -0.015(3)
C12 0.039(4) 0.033(3) 0.036(3) 0.013(3) -0.007(3) -0.010(3)
C13 0.041(4) 0.026(3) 0.043(4) 0.003(3) 0.002(3) -0.013(3)
C14 0.040(4) 0.038(3) 0.034(3) -0.006(3) 0.001(3) -0.016(3)
C15 0.031(3) 0.036(3) 0.026(3) 0.000(2) -0.005(3) -0.014(3)
C16 0.033(3) 0.027(3) 0.034(3) 0.011(2) -0.008(3) -0.011(3)
C17 0.051(4) 0.043(4) 0.025(3) -0.006(3) 0.006(3) -0.017(3)
C18 0.025(3) 0.040(4) 0.057(4) 0.012(3) -0.009(3) -0.008(3)
C19 0.030(3) 0.033(3) 0.020(2) 0.007(2) -0.012(2) -0.013(2)
C20 0.036(3) 0.033(3) 0.024(3) 0.004(2) -0.013(2) -0.011(3)
C21 0.042(4) 0.035(3) 0.035(3) 0.004(3) -0.016(3) -0.009(3)
C22 0.053(4) 0.036(3) 0.045(4) 0.020(3) -0.028(4) -0.022(3)
C23 0.039(4) 0.058(4) 0.034(3) 0.016(3) -0.014(3) -0.027(4)
C24 0.025(3) 0.044(3) 0.030(3) 0.007(3) -0.010(2) -0.013(3)
C25 0.044(4) 0.033(3) 0.041(4) 0.005(3) -0.020(3) -0.014(3)
C26 0.048(4) 0.048(4) 0.027(3) -0.001(3) -0.012(3) -0.017(3)
C27 0.034(3) 0.054(4) 0.048(4) -0.001(3) -0.021(3) -0.014(3)
C28 0.031(3) 0.022(3) 0.026(3) -0.001(2) -0.012(2) -0.008(2)
C29 0.041(3) 0.029(3) 0.031(3) -0.001(2) -0.016(3) -0.014(3)
C30 0.075(5) 0.029(3) 0.039(4) 0.006(3) -0.033(4) -0.021(3)
C31 0.061(5) 0.029(3) 0.046(4) -0.010(3) -0.032(4) 0.002(3)
C32 0.042(4) 0.046(4) 0.036(3) -0.014(3) -0.017(3) 0.003(3)
C33 0.035(3) 0.039(3) 0.032(3) -0.005(3) -0.012(3) -0.010(3)
C34 0.031(3) 0.029(3) 0.030(3) 0.005(2) -0.017(3) -0.004(2)
C35 0.051(4) 0.043(4) 0.030(3) -0.005(3) -0.013(3) 0.001(3)
C36 0.046(4) 0.042(4) 0.070(5) -0.001(4) -0.025(4) -0.020(3)
F1 0.048(2) 0.034(2) 0.033(2) -0.0013(16) -0.0115(17) -0.0192(18)
F2 0.068(3) 0.0248(19) 0.061(3) 0.0026(18) -0.016(2) -0.014(2)
F3 0.059(3) 0.044(2) 0.064(3) 0.030(2) -0.022(2) -0.016(2)
F4 0.058(3) 0.070(3) 0.037(2) 0.023(2) -0.027(2) -0.030(2)
F5 0.048(2) 0.047(2) 0.0317(19) 0.0015(16) -0.0129(17) -0.0245(18)
F6 0.047(2) 0.0313(19) 0.0318(19) 0.0002(15) -0.0160(17) -0.0096(17)
F7 0.064(3) 0.033(2) 0.051(3) 0.0167(19) -0.021(2) -0.011(2)
F8 0.072(3) 0.0263(19) 0.066(3) 0.0010(19) -0.003(2) -0.020(2)
F9 0.071(3) 0.045(2) 0.042(2) -0.0087(18) -0.009(2) -0.029(2)
F10 0.052(2) 0.045(2) 0.0319(18) 0.0045(16) -0.0173(17) -0.0214(18)
F11 0.041(2) 0.034(2) 0.0327(19) 0.0049(16) -0.0039(17) -0.0080(17)
F12 0.062(3) 0.031(2) 0.056(3) 0.0031(19) -0.018(2) -0.003(2)
F13 0.088(4) 0.047(2) 0.066(3) 0.031(2) -0.038(3) -0.039(3)
F14 0.055(3) 0.083(4) 0.058(3) 0.036(3) -0.011(2) -0.040(3)
F15 0.030(2) 0.057(2) 0.039(2) 0.0087(18) -0.0013(17) -0.0123(19)
F16 0.047(2) 0.035(2) 0.037(2) 0.0061(17) -0.0066(18) -0.0174(18)
F17 0.106(4) 0.033(2) 0.052(3) 0.019(2) -0.037(3) -0.031(3)
F18 0.092(4) 0.029(2) 0.083(3) -0.007(2) -0.054(3) 0.010(2)
F19 0.045(3) 0.063(3) 0.060(3) -0.021(2) -0.016(2) 0.013(2)
F20 0.035(2) 0.058(2) 0.037(2) 0.0014(18) -0.0019(16) -0.0119(19)

loop_
_atom_type_symbol
_atom_type_description
_atom_type_scat_dispersion_real
_atom_type_scat_dispersion_imag
_atom_type_scat_source
C C 0.0033 0.0016 'International Tables Vol C Tables 4.2.6.8 and 6.1.1.4'
H H 0.0000 0.0000 'International Tables Vol C Tables 4.2.6.8 and 6.1.1.4'
N N 0.0061 0.0033 'International Tables Vol C Tables 4.2.6.8 and 6.1.1.4'
F F 0.0171 0.0103 'International Tables Vol C Tables 4.2.6.8 and 6.1.1.4'
Si Si 0.0817 0.0704 'International Tables Vol C Tables 4.2.6.8 and 6.1.1.4'
U U -9.6767 9.6646 'International Tables Vol C Tables 4.2.6.8 and 6.1.1.4'

loop_
_geom_angle_atom_site_label_1
_geom_angle_atom_site_label_2
_geom_angle_atom_site_label_3
_geom_angle
N2 U1 N4 127.05(16)
N2 U1 N1 103.31(18)
N4 U1 N1 102.70(17)
N2 U1 N3 104.34(17)
N4 U1 N3 102.79(17)
N1 U1 N3 117.91(16)
N2 U1 Si2 27.69(14)
N4 U1 Si2 105.34(13)
N1 U1 Si2 129.15(12)
N3 U1 Si2 95.98(13)
N2 U1 Si4 106.00(13)
N4 U1 Si4 27.14(12)
N1 U1 Si4 93.97(13)
N3 U1 Si4 128.59(13)
Si2 U1 Si4 92.30(5)
C1 N1 Si1 110.6(4)
C1 N1 U1 124.9(4)
Si1 N1 U1 124.4(3)
C10 N2 Si2 112.9(4)
C10 N2 U1 131.3(4)
Si2 N2 U1 115.8(3)
C19 N3 Si3 112.4(4)
C19 N3 U1 126.5(4)
Si3 N3 U1 121.0(3)
C28 N4 Si4 115.7(4)
C28 N4 U1 127.3(4)
Si4 N4 U1 117.0(2)
N1 Si1 C9 106.7(3)
N1 Si1 C7 110.4(3)
C9 Si1 C7 109.5(4)
N1 Si1 C8 112.3(3)
C9 Si1 C8 110.9(3)
C7 Si1 C8 107.1(4)
N2 Si2 C17 112.4(3)
N2 Si2 C18 110.8(3)
C17 Si2 C18 108.9(4)
N2 Si2 C16 105.2(3)
C17 Si2 C16 110.1(3)
C18 Si2 C16 109.3(3)
N2 Si2 U1 36.51(16)
C17 Si2 U1 121.2(3)
C18 Si2 U1 127.4(2)
C16 Si2 U1 69.0(2)
N3 Si3 C27 111.6(3)
N3 Si3 C25 106.4(3)
C27 Si3 C25 109.6(4)
N3 Si3 C26 111.6(3)
C27 Si3 C26 107.1(3)
C25 Si3 C26 110.7(3)
N4 Si4 C36 112.0(3)
N4 Si4 C35 111.8(3)
C36 Si4 C35 108.1(4)
N4 Si4 C34 104.9(3)
C36 Si4 C34 109.0(3)
C35 Si4 C34 111.1(3)
N4 Si4 U1 35.90(16)
C36 Si4 U1 127.7(3)
C35 Si4 U1 121.4(3)
C34 Si4 U1 69.2(2)
C2 C1 C6 115.7(5)
C2 C1 N1 122.0(5)
C6 C1 N1 122.2(5)
F1 C2 C3 117.5(6)
F1 C2 C1 120.1(5)
C3 C2 C1 122.4(6)
F2 C3 C4 120.4(6)
F2 C3 C2 119.6(6)
C4 C3 C2 120.0(6)
F3 C4 C3 120.5(7)
F3 C4 C5 119.7(6)
C3 C4 C5 119.8(6)
F4 C5 C4 120.8(6)
F4 C5 C6 119.4(6)
C4 C5 C6 119.8(6)
F5 C6 C5 117.3(5)
F5 C6 C1 120.4(5)
C5 C6 C1 122.3(6)
C15 C10 C11 115.0(6)
C15 C10 N2 122.3(5)
C11 C10 N2 122.7(5)
F6 C11 C12 118.5(6)
F6 C11 C10 118.8(6)
C12 C11 C10 122.7(6)
F7 C12 C13 120.3(6)
F7 C12 C11 119.1(6)
C13 C12 C11 120.6(6)
F8 C13 C12 120.3(6)
F8 C13 C14 120.4(7)
C12 C13 C14 119.3(6)
F9 C14 C13 120.0(6)
F9 C14 C15 120.4(6)
C13 C14 C15 119.6(6)
F10 C15 C14 117.3(6)
F10 C15 C10 120.0(5)
C14 C15 C10 122.8(6)
C20 C19 C24 115.0(6)
C20 C19 N3 122.7(5)
C24 C19 N3 122.3(5)
F11 C20 C21 117.7(6)
F11 C20 C19 119.5(6)
C21 C20 C19 122.7(6)
F12 C21 C22 119.6(6)
F12 C21 C20 119.9(6)
C22 C21 C20 120.5(6)
F13 C22 C21 120.3(7)
F13 C22 C23 120.6(7)
C21 C22 C23 119.0(6)
F14 C23 C22 119.3(7)
F14 C23 C24 120.3(7)
C22 C23 C24 120.4(6)
F15 C24 C23 118.1(6)
F15 C24 C19 119.6(6)
C23 C24 C19 122.3(6)
C33 C28 C29 115.4(5)
C33 C28 N4 122.5(6)
C29 C28 N4 122.1(5)
F16 C29 C30 117.8(6)
F16 C29 C28 119.8(5)
C30 C29 C28 122.4(6)
F17 C30 C31 121.1(6)
F17 C30 C29 119.1(7)
C31 C30 C29 119.8(7)
F18 C31 C30 120.0(8)
F18 C31 C32 120.2(7)
C30 C31 C32 119.7(6)
F19 C32 C31 120.0(6)
F19 C32 C33 120.3(7)
C31 C32 C33 119.8(7)
F20 C33 C32 117.5(6)
F20 C33 C28 119.7(6)
C32 C33 C28 122.9(7)

loop_
_geom_bond_atom_site_label_1
_geom_bond_atom_site_label_2
_geom_bond_distance
U1 N2 2.263(5)
U1 N4 2.265(5)
U1 N1 2.271(5)
U1 N3 2.284(5)
U1 Si2 3.4241(18)
U1 Si4 3.4434(18)
N1 C1 1.422(7)
N1 Si1 1.765(5)
N2 C10 1.424(8)
N2 Si2 1.767(5)
N3 C19 1.422(8)
N3 Si3 1.757(5)
N4 C28 1.414(7)
N4 Si4 1.762(5)
Si1 C9 1.857(7)
Si1 C7 1.858(8)
Si1 C8 1.864(7)
Si2 C17 1.855(7)
Si2 C18 1.860(7)
Si2 C16 1.868(6)
Si3 C27 1.861(7)
Si3 C25 1.866(7)
Si3 C26 1.871(7)
Si4 C36 1.856(8)
Si4 C35 1.861(7)
Si4 C34 1.864(6)
C1 C2 1.392(9)
C1 C6 1.396(8)
C2 F1 1.346(7)
C2 C3 1.391(9)
C3 F2 1.340(8)
C3 C4 1.367(10)
C4 F3 1.344(7)
C4 C5 1.373(10)
C5 F4 1.337(7)
C5 C6 1.392(9)
C6 F5 1.338(7)
C10 C15 1.397(8)
C10 C11 1.397(9)
C11 F6 1.351(7)
C11 C12 1.379(9)
C12 F7 1.354(7)
C12 C13 1.368(10)
C13 F8 1.340(7)
C13 C14 1.377(10)
C14 F9 1.338(8)
C14 C15 1.392(9)
C15 F10 1.342(7)
C19 C20 1.397(9)
C19 C24 1.401(9)
C20 F11 1.344(8)
C20 C21 1.375(9)
C21 F12 1.349(8)
C21 C22 1.363(11)
C22 F13 1.351(8)
C22 C23 1.377(11)
C23 F14 1.345(8)
C23 C24 1.378(10)
C24 F15 1.340(7)
C28 C33 1.396(9)
C28 C29 1.399(9)
C29 F16 1.342(8)
C29 C30 1.392(9)
C30 F17 1.344(9)
C30 C31 1.374(12)
C31 F18 1.345(8)
C31 C32 1.376(12)
C32 F19 1.341(9)
C32 C33 1.385(9)
C33 F20 1.348(8)
